data_7209697
loop_
_publ_author_name
'Ding, Bin'
'Yang, Pan'
'Liu, Yuan Yuan'
'Wang, Ying'
'Du, Gui Xiang'

_publ_section_title
;
 Hydrothermal syntheses and characterization of a series of luminescent
 Cd(ii) frameworks with pyridine-based and benzene-based bis-triazole
 ligands
;
_journal_issue 13
_journal_name_full CrystEngComm
_journal_page_first 2490
_journal_paper_doi 10.1039/c3ce26998a
_journal_volume 15
_journal_year 2013
_chemical_formula_sum 'C9 H7 Cd0.5 I N7'
_chemical_formula_weight 396.32
_chemical_name_systematic
;
?
;
_space_group_IT_number 60
_symmetry_cell_setting orthorhombic
_symmetry_space_group_name_Hall '-P 2n 2ab'
_symmetry_space_group_name_H-M 'P b c n'
_atom_sites_solution_hydrogens geom
_atom_sites_solution_primary direct
_atom_sites_solution_secondary difmap
_audit_creation_method SHELXL-97
_cell_angle_alpha 90.00
_cell_angle_beta 90.00
_cell_angle_gamma 90.00
_cell_formula_units_Z 8
_cell_length_a 18.3342(6)
_cell_length_b 7.6172(2)
_cell_length_c 16.7658(7)
_cell_measurement_reflns_used 2557
_cell_measurement_temperature 116(1)
_cell_measurement_theta_max 28.4403
_cell_measurement_theta_min 2.5272
_cell_volume 2341.43(14)
_computing_structure_refinement 'SHELXL-97 (Sheldrick, 1997)'
_computing_structure_solution 'SHELXS-97 (Sheldrick, 1990)'
_diffrn_ambient_temperature 116(1)
_diffrn_measured_fraction_theta_full 0.999
_diffrn_measured_fraction_theta_max 0.999
_diffrn_measurement_device_type 'Xcalibur, Eos, Gemini'
_diffrn_radiation_monochromator graphite
_diffrn_radiation_source 'Enhance (Mo) X-ray Source'
_diffrn_radiation_type MoK\a
_diffrn_radiation_wavelength 0.71073
_diffrn_reflns_av_R_equivalents 0.0807
_diffrn_reflns_av_sigmaI/netI 0.0517
_diffrn_reflns_limit_h_max 21
_diffrn_reflns_limit_h_min -21
_diffrn_reflns_limit_k_max 7
_diffrn_reflns_limit_k_min -9
_diffrn_reflns_limit_l_max 18
_diffrn_reflns_limit_l_min -19
_diffrn_reflns_number 14669
_diffrn_reflns_theta_full 25.02
_diffrn_reflns_theta_max 25.02
_diffrn_reflns_theta_min 2.67
_exptl_absorpt_coefficient_mu 3.610
_exptl_absorpt_correction_T_max 0.9313
_exptl_absorpt_correction_T_min 0.8691
_exptl_absorpt_correction_type multi-scan
_exptl_absorpt_process_details SADABS
_exptl_crystal_density_diffrn 2.249
_exptl_crystal_density_method 'not measured'
_exptl_crystal_F_000 1496
_exptl_crystal_size_max 0.04
_exptl_crystal_size_mid 0.04
_exptl_crystal_size_min 0.02
_refine_diff_density_max 0.980
_refine_diff_density_min -0.683
_refine_diff_density_rms 0.168
_refine_ls_extinction_method none
_refine_ls_goodness_of_fit_ref 1.097
_refine_ls_hydrogen_treatment constr
_refine_ls_matrix_type full
_refine_ls_number_parameters 159
_refine_ls_number_reflns 2058
_refine_ls_number_restraints 0
_refine_ls_restrained_S_all 1.097
_refine_ls_R_factor_all 0.0545
_refine_ls_R_factor_gt 0.0323
_refine_ls_shift/su_max 0.001
_refine_ls_shift/su_mean 0.000
_refine_ls_structure_factor_coef Fsqd
_refine_ls_weighting_details 'calc w=1/[\s^2^(Fo^2^)+(0.0200P)^2^+3.5931P] where P=(Fo^2^+2Fc^2^)/3'
_refine_ls_weighting_scheme calc
_refine_ls_wR_factor_gt 0.0611
_refine_ls_wR_factor_ref 0.0714
_reflns_number_gt 1554
_reflns_number_total 2058
_reflns_threshold_expression >2sigma(I)
_cod_data_source_file c3ce26998a.txt
_cod_data_source_block exp_1136
_cod_original_cell_volume 2341.44(14)
_cod_original_sg_symbol_H-M Pbcn
_cod_original_formula_sum 'C9 H7 Cd0.50 I N7'
_cod_database_code 7209697

loop_
_symmetry_equiv_pos_as_xyz
'x, y, z'
'-x+1/2, -y+1/2, z+1/2'
'-x, y, -z+1/2'
'x+1/2, -y+1/2, -z'
'-x, -y, -z'
'x-1/2, y-1/2, -z-1/2'
'x, -y, z-1/2'
'-x-1/2, y-1/2, z'

loop_
_atom_site_label
_atom_site_type_symbol
_atom_site_fract_x
_atom_site_fract_y
_atom_site_fract_z
_atom_site_U_iso_or_equiv
_atom_site_adp_type
_atom_site_occupancy
_atom_site_symmetry_multiplicity
_atom_site_calc_flag
_atom_site_refinement_flags
Cd1 Cd 0.5000 0.55486(7) 0.7500 0.01460(16) Uani 1 2 d S
I1 I 0.59442(2) 0.79723(5) 0.83523(3) 0.01903(13) Uani 1 1 d .
N1 N 0.5768(3) 0.3294(6) 0.8145(3) 0.0180(12) Uani 1 1 d .
N2 N 0.6506(3) 0.3048(7) 0.7933(3) 0.0254(14) Uani 1 1 d .
N3 N 0.6326(2) 0.2137(6) 0.9175(3) 0.0156(11) Uani 1 1 d .
N4 N 0.7156(3) 0.1039(6) 1.0066(3) 0.0161(12) Uani 1 1 d .
N5 N 0.8077(3) 0.0101(6) 1.0888(3) 0.0152(11) Uani 1 1 d .
N6 N 0.9262(3) 0.0464(6) 1.0714(3) 0.0215(13) Uani 1 1 d .
N7 N 0.9134(3) -0.0267(6) 1.1469(3) 0.0186(12) Uani 1 1 d .
C1 C 0.5683(3) 0.2773(7) 0.8865(4) 0.0207(16) Uani 1 1 d .
H1 H 0.5244 0.2817 0.9142 0.025 Uiso 1 1 calc R
C2 C 0.6810(4) 0.2343(8) 0.8553(4) 0.0226(16) Uani 1 1 d .
H2 H 0.7298 0.2015 0.8576 0.027 Uiso 1 1 calc R
C3 C 0.6460(4) 0.1337(7) 0.9921(4) 0.0181(15) Uani 1 1 d .
C4 C 0.5895(3) 0.0949(8) 1.0447(4) 0.0197(15) Uani 1 1 d .
H4 H 0.5412 0.1212 1.0324 0.024 Uiso 1 1 calc R
C5 C 0.6082(3) 0.0154(8) 1.1164(4) 0.0204(15) Uani 1 1 d .
H5 H 0.5723 -0.0133 1.1533 0.024 Uiso 1 1 calc R
C6 C 0.6811(3) -0.0213(8) 1.1327(4) 0.0208(15) Uani 1 1 d .
H6 H 0.6951 -0.0781 1.1794 0.025 Uiso 1 1 calc R
C7 C 0.7312(3) 0.0304(7) 1.0767(4) 0.0176(14) Uani 1 1 d .
C8 C 0.8436(3) -0.0446(7) 1.1562(4) 0.0171(14) Uani 1 1 d .
H8 H 0.8211 -0.0882 1.2018 0.020 Uiso 1 1 calc R
C9 C 0.8625(3) 0.0662(8) 1.0390(4) 0.0197(15) Uani 1 1 d .
H9 H 0.8549 0.1126 0.9884 0.024 Uiso 1 1 calc R

loop_
_atom_site_aniso_label
_atom_site_aniso_U_11
_atom_site_aniso_U_22
_atom_site_aniso_U_33
_atom_site_aniso_U_23
_atom_site_aniso_U_13
_atom_site_aniso_U_12
Cd1 0.0127(3) 0.0170(3) 0.0141(4) 0.000 0.0001(3) 0.000
I1 0.0190(2) 0.0194(2) 0.0186(2) -0.00259(19) -0.00141(19) -0.00228(17)
N1 0.020(3) 0.015(3) 0.019(3) -0.002(2) -0.004(2) 0.002(2)
N2 0.026(3) 0.025(3) 0.026(4) 0.001(3) -0.002(3) 0.005(3)
N3 0.013(3) 0.016(3) 0.018(3) -0.002(2) -0.003(2) 0.001(2)
N4 0.016(3) 0.016(3) 0.016(3) 0.000(2) -0.002(2) 0.002(2)
N5 0.016(3) 0.014(3) 0.016(3) 0.003(2) 0.000(3) 0.000(2)
N6 0.020(3) 0.020(3) 0.025(4) 0.003(3) -0.006(3) 0.002(2)
N7 0.020(3) 0.019(3) 0.017(3) 0.003(2) -0.002(2) 0.004(2)
C1 0.012(3) 0.018(3) 0.032(5) 0.002(3) -0.004(3) 0.003(3)
C2 0.014(3) 0.030(4) 0.024(5) 0.000(3) -0.001(3) 0.003(3)
C3 0.028(4) 0.013(3) 0.012(4) -0.005(3) -0.009(3) 0.002(3)
C4 0.013(3) 0.023(3) 0.022(4) -0.008(3) 0.001(3) 0.001(3)
C5 0.017(4) 0.024(4) 0.020(4) -0.002(3) 0.004(3) -0.003(3)
C6 0.019(4) 0.021(3) 0.022(4) 0.001(3) 0.000(3) 0.001(3)
C7 0.016(3) 0.017(3) 0.020(4) -0.001(3) 0.003(3) 0.005(3)
C8 0.023(4) 0.019(3) 0.009(4) -0.001(3) -0.002(3) 0.003(3)
C9 0.021(4) 0.022(4) 0.016(4) -0.001(3) -0.001(3) 0.000(3)

loop_
_atom_type_symbol
_atom_type_description
_atom_type_scat_dispersion_real
_atom_type_scat_dispersion_imag
_atom_type_scat_source
C C 0.0033 0.0016 'International Tables Vol C Tables 4.2.6.8 and 6.1.1.4'
H H 0.0000 0.0000 'International Tables Vol C Tables 4.2.6.8 and 6.1.1.4'
N N 0.0061 0.0033 'International Tables Vol C Tables 4.2.6.8 and 6.1.1.4'
Cd Cd -0.8075 1.2024 'International Tables Vol C Tables 4.2.6.8 and 6.1.1.4'
I I -0.4742 1.8119 'International Tables Vol C Tables 4.2.6.8 and 6.1.1.4'

loop_
_geom_angle_atom_site_label_1
_geom_angle_atom_site_label_2
_geom_angle_atom_site_label_3
_geom_angle
_geom_angle_site_symmetry_1
_geom_angle_site_symmetry_3
N7 Cd1 N7 169.6(2) 4_457 2_654
N7 Cd1 N1 82.72(17) 4_457 3_656
N7 Cd1 N1 90.01(18) 2_654 3_656
N7 Cd1 N1 90.01(17) 4_457 .
N7 Cd1 N1 82.72(17) 2_654 .
N1 Cd1 N1 91.9(2) 3_656 .
N7 Cd1 I1 95.66(12) 4_457 .
N7 Cd1 I1 90.98(12) 2_654 .
N1 Cd1 I1 175.14(11) 3_656 .
N1 Cd1 I1 83.51(11) . .
N7 Cd1 I1 90.98(12) 4_457 3_656
N7 Cd1 I1 95.66(12) 2_654 3_656
N1 Cd1 I1 83.51(11) 3_656 3_656
N1 Cd1 I1 175.14(11) . 3_656
I1 Cd1 I1 101.13(2) . 3_656
C1 N1 N2 108.3(5) . .
C1 N1 Cd1 123.9(4) . .
N2 N1 Cd1 122.0(4) . .
C2 N2 N1 105.4(5) . .
C1 N3 C2 103.1(5) . .
C1 N3 C3 129.4(5) . .
C2 N3 C3 127.4(5) . .
C3 N4 C7 116.2(5) . .
C8 N5 C9 104.1(5) . .
C8 N5 C7 128.4(5) . .
C9 N5 C7 126.8(6) . .
C9 N6 N7 105.9(5) . .
C8 N7 N6 108.3(5) . .
C8 N7 Cd1 124.6(4) . 2_655
N6 N7 Cd1 125.9(4) . 2_655
N1 C1 N3 111.1(6) . .
N2 C2 N3 112.2(6) . .
N4 C3 C4 124.5(6) . .
N4 C3 N3 113.9(6) . .
C4 C3 N3 121.6(6) . .
C5 C4 C3 117.1(6) . .
C6 C5 C4 119.7(6) . .
C7 C6 C5 116.8(6) . .
N4 C7 C6 125.5(6) . .
N4 C7 N5 112.4(5) . .
C6 C7 N5 122.0(6) . .
N7 C8 N5 110.0(6) . .
N6 C9 N5 111.6(6) . .

loop_
_geom_bond_atom_site_label_1
_geom_bond_atom_site_label_2
_geom_bond_distance
_geom_bond_site_symmetry_2
Cd1 N7 2.356(5) 4_457
Cd1 N7 2.356(5) 2_654
Cd1 N1 2.470(5) 3_656
Cd1 N1 2.470(5) .
Cd1 I1 2.9063(5) .
Cd1 I1 2.9063(5) 3_656
N1 C1 1.281(8) .
N1 N2 1.411(7) .
N2 C2 1.296(8) .
N3 C1 1.377(7) .
N3 C2 1.377(8) .
N3 C3 1.413(8) .
N4 C3 1.319(7) .
N4 C7 1.332(8) .
N5 C8 1.372(8) .
N5 C9 1.375(8) .
N5 C7 1.426(7) .
N6 C9 1.295(8) .
N6 N7 1.404(7) .
N7 C8 1.297(7) .
N7 Cd1 2.356(5) 2_655
C3 C4 1.392(9) .
C4 C5 1.389(9) .
C5 C6 1.391(8) .
C6 C7 1.372(8) .
